data_1564627
loop_
_publ_author_name
'Bandaru, Sravan K.'
'Thomas, Hayden P.'
'Saunders, Graham C.'

_publ_section_title
;
 Piano stool complexes of N-heterocyclic carbene ligands bearing a
 galactose-derived substituent
;
_journal_name_full 'Inorganica Chimica Acta'
_journal_page_first 119651
_journal_paper_doi 10.1016/j.ica.2020.119651
_journal_volume 508
_journal_year 2020
_chemical_absolute_configuration unk
_chemical_formula_moiety 'C32 H43 Cl2 Ir N2 O5'
_chemical_formula_sum 'C32 H43 Cl2 Ir N2 O5'
_chemical_formula_weight 798.830
_space_group_crystal_system triclinic
_space_group_IT_number 1
_space_group_name_Hall 'P 1'
_space_group_name_H-M_alt 'P 1'
_symmetry_Int_Tables_number 1
_atom_sites_solution_primary iterative
_cell_angle_alpha 80.0645(14)
_cell_angle_beta 81.6655(16)
_cell_angle_gamma 89.1459(14)
_cell_formula_units_Z 2
_cell_length_a 7.85321(15)
_cell_length_b 10.98822(16)
_cell_length_c 20.4662(4)
_cell_measurement_reflns_used 34763
_cell_measurement_temperature 99.96(17)
_cell_measurement_theta_max 73.9870
_cell_measurement_theta_min 4.0500
_cell_volume 1721.13(5)
_computing_cell_refinement 'CrysAlisPro 1.171.38.46 (Rigaku OD, 2015)'
_computing_data_collection 'CrysAlisPro 1.171.38.46 (Rigaku OD, 2015)'
_computing_data_reduction 'CrysAlisPro 1.171.38.46 (Rigaku OD, 2015)'
_computing_molecular_graphics 'Olex2 1.3 (Dolomanov et al., 2009)'
_computing_publication_material 'Olex2 1.3 (Dolomanov et al., 2009)'
_computing_structure_refinement 'olex2.refine 1.3 (Bourhis et al., 2015)'
_computing_structure_solution 'olex2.solve 1.3 (Bourhis et al., 2015)'
_diffrn_ambient_environment N~2~
_diffrn_ambient_temperature 99.96(17)
_diffrn_detector 'CCD plate'
_diffrn_detector_area_resol_mean 10.7110
_diffrn_detector_type Atlas
_diffrn_measured_fraction_theta_full 0.9997
_diffrn_measured_fraction_theta_max 0.9911
_diffrn_measurement_details
;
List of Runs (angles in degrees, time in seconds):

  # Type    Start    End  Width  t~exp~   \w     \q     \k     \f   Frames
--------------------------------------------------------------------------
  1  \w     -2.00  25.00   1.00    1.00    --   36.00  93.00 101.52   27
  2  \w    -51.00 -12.00   1.00    1.00    --  -40.55 -57.00   0.00   39
  3  \w   -108.00 -66.00   1.00    1.00    --  -40.55 -57.00   0.00   42
  4  \w    -91.00 -37.00   1.00    1.00    --  -40.55 125.00 -60.00   54
  5  \w   -113.00 -15.00   1.00    1.00    --  -40.55 -57.00 -90.00   98
  6  \w    -64.00  34.00   1.00    1.00    --  -40.55  38.00  60.00   98
  7  \w     27.00 111.00   1.00    1.00    --   40.55  38.00  60.00   84
  8  \w     10.00  86.00   1.00    1.00    --   40.55-125.00-120.00   76
  9  \w      7.00  32.00   1.00    1.00    --   44.00  89.00 161.55   25
 10  \w     14.00  39.00   1.00    1.00    --   48.00  83.00 -15.69   25
 11  \w     14.00  39.00   1.00    1.00    --   48.00  81.00-143.87   25
 12  \w     19.00  44.00   1.00    1.00    --   52.00  80.00 -48.69   25
 13  \w     18.00  43.00   1.00    1.00    --   52.00  82.00  26.97   25
 14  \w     18.00  43.00   1.00    1.00    --   52.00  81.00  67.59   25
 15  \w     23.00  48.00   1.00    1.00    --   56.00  78.00-105.73   25
 16  \w     23.00  48.00   1.00    1.00    --   56.00  78.00 110.06   25
 17  \w     29.00  55.00   1.00    1.00    --   60.00  76.00 123.08   26
 18  \w     32.00  58.00   1.00    1.00    --   64.00  75.00 142.17   26
 19  \w     32.00  59.00   1.00    1.00    --   64.00  76.00 168.29   27
 20  \w     36.00  62.00   1.00    1.00    --   68.00  75.00-153.75   26
 21  \w     36.00  62.00   1.00    1.00    --   68.00  74.00 -51.31   26
 22  \w     76.00 141.00   1.00    1.00    --   68.00  69.00  75.45   65
 23  \w     37.00  65.00   1.00    1.00    --   68.00  69.00  75.45   28
 24  \w     44.00  69.00   1.00    1.00    --   72.00  59.00-168.81   25
 25  \w     41.00  88.00   1.00    1.00    --   72.00  74.00 -21.21   47
 26  \w     39.00  65.00   1.00    1.00    --   72.00  77.00  10.02   26
 27  \w     48.00  81.00   1.00    1.00    --   80.00  75.00-107.49   33
 28  \w     97.00 155.00   1.00    1.00    --   80.00  75.00-107.49   58
 29  \w     49.00  78.00   1.00    1.00    --   80.00  72.00-148.89   29
 30  \w    117.00 158.00   1.00    1.00    --  100.00  74.00   0.07   41
 31  \w     69.00  94.00   1.00    1.00    --  100.00  74.00   0.07   25
 32  \w     74.00 100.00   1.00    1.00    --  106.89  77.00 -90.00   26
 33  \w     74.00 152.00   1.00    1.00    --  106.89  77.00-180.00   78
 34  \w     82.00 115.00   1.00    1.00    --  106.89  61.00 120.00   33
 35  \w     78.00 116.00   1.00    1.00    --  106.89  61.00 -60.00   38
 36  \w     80.00 121.00   1.00    1.00    --  106.89-125.00-120.00   41
 37  \w     80.00 107.00   1.00    1.00    --  106.89  61.00  60.00   27
 38  \w     45.00  71.00   1.00    1.00    --  106.89-125.00-120.00   26
 39  \w     92.00 148.00   1.00    1.00    --  106.89 125.00 120.00   56
 40  \w     78.00 110.00   1.00    1.00    --  106.89  61.00  30.00   32
 41  \w     75.00 146.00   1.00    1.00    --  106.89  77.00-120.00   71
 42  \w     75.00 157.00   1.00    1.00    --  106.89  77.00 -60.00   82
 43  \w     74.00 157.00   1.00    1.00    --  106.89  77.00 120.00   83
 44  \w     74.00 111.00   1.00    1.00    --  106.89  77.00 150.00   37
 45  \w     74.00 101.00   1.00    1.00    --  106.89  77.00  60.00   27
 46  \w     31.00 129.00   1.00    1.00    --  106.89 -77.00  30.00   98
 47  \w    120.00 158.00   1.00    1.00    --  106.89  77.00-150.00   38
 48  \w     74.00 117.00   1.00    1.00    --  106.89  77.00-150.00   43
 49  \w     85.00 154.00   1.00    1.00    --  106.89  61.00  90.00   69
 50  \w     76.00 105.00   1.00    1.00    --  106.89-125.00 -30.00   29
 51  \w     35.00  60.00   1.00    1.00    --  106.89-125.00 -30.00   25
 52  \w     74.00 148.00   1.00    1.00    --  106.89  77.00 -30.00   74
 53  \w     74.00 100.00   1.00    1.00    --  106.89  77.00  90.00   26
 54  \w     75.00 122.00   1.00    1.00    --  106.89 -45.00  30.00   47
 55  \w     45.00  71.00   1.00    1.00    --  106.89 -45.00  30.00   26
 56  \w    110.00 156.00   1.00    1.00    --  106.89  77.00  30.00   46
 57  \w     35.00 136.00   1.00    1.00    --  106.89 -61.00 150.00  101
 58  \w     74.00 100.00   1.00    1.00    --  106.89  77.00  30.00   26
 59  \w     24.00 107.00   1.00    1.00    --  106.89 -94.00 -30.00   83
 60  \w    126.00 153.00   1.00    1.00    --  106.89  77.00 -90.00   27
 61  \w      3.00  33.00   1.00    1.00    --   40.00  89.00 110.84   30
 62  \w    -65.00  34.00   1.00    1.00    --  -40.55  38.00 -60.00   99
 63  \w    -20.00  81.00   1.00    1.00    --   40.55 -99.00  90.00  101
 64  \w      8.00  34.00   1.00    1.00    --   44.00  87.00 -38.72   26
 65  \w      8.00  34.00   1.00    1.00    --   44.00  87.00  -8.34   26
 66  \w     14.00  46.00   1.00    1.00    --   48.00  81.00-143.87   32
 67  \w     19.00  46.00   1.00    1.00    --   52.00  80.00-166.08   27
 68  \w     23.00  49.00   1.00    1.00    --   56.00  78.00  63.77   26
 69  \w     32.00 139.00   1.00    1.00    --   64.00  75.00 142.17  107
 70  \w     35.00 137.00   1.00    1.00    --   64.00  60.00 105.74  102
 71  \w     37.00 142.00   1.00    1.00    --   68.00  72.00-122.62  105
 72  \w     35.00 144.00   1.00    1.00    --   68.00  77.00-149.26  109
 73  \w     36.00 143.00   1.00    1.00    --   68.00  74.00 -51.31  107
 74  \w     43.00 145.00   1.00    1.00    --   72.00  59.00-168.81  102
 75  \w     40.00 147.00   1.00    1.00    --   72.00  74.00 -21.21  107
 76  \w     39.00 148.00   1.00    1.00    --   72.00  77.00  10.02  109
 77  \w     52.00 152.00   1.00    1.00    --   80.00  55.00-152.89  100
 78  \w     68.00 158.00   1.00    1.00    --  100.00  74.00   0.07   90
 79  \w     74.00 158.00   1.00    1.00    --  106.89  77.00  60.00   84
 80  \w     74.00 158.00   1.00    1.00    --  106.89  77.00   0.00   84
 81  \w     78.00 158.00   1.00    1.00    --  106.89  61.00-150.00   80
 82  \w     78.00 158.00   1.00    1.00    --  106.89  61.00 -90.00   80
 83  \w     78.00 158.00   1.00    1.00    --  106.89  61.00 150.00   80
 84  \w     73.00 158.00   1.00    1.00    --  106.89 125.00   0.00   85
 85  \w     34.00 121.00   1.00    1.00    --  106.89-125.00  90.00   87
 86  \w     78.00 158.00   1.00    1.00    --  106.89  61.00 -60.00   80
 87  \w     74.00 158.00   1.00    1.00    --  106.89  77.00 -30.00   84
 88  \w     81.00 158.00   1.00    1.00    --  106.89  45.00 120.00   77
 89  \w     78.00 158.00   1.00    1.00    --  106.89  61.00-120.00   80
 90  \w     31.00 139.00   1.00    1.00    --  106.89 -77.00   0.00  108
 91  \w     24.00 109.00   1.00    1.00    --  106.89 -94.00 150.00   85
 92  \w     81.00 158.00   1.00    1.00    --  106.89  45.00 150.00   77
 93  \w     73.00 158.00   1.00    1.00    --  106.89 125.00  30.00   85
 94  \w     78.00 158.00   1.00    1.00    --  106.89  61.00-180.00   80
 95  \w     24.00 109.00   1.00    1.00    --  106.89 -94.00 -30.00   85
 96  \w     74.00 158.00   1.00    1.00    --  106.89  77.00  30.00   84
 97  \w     31.00 139.00   1.00    1.00    --  106.89 -77.00-180.00  108
;
_diffrn_measurement_device 'four-circle diffractometer'
_diffrn_measurement_device_type 'SuperNova, Single source at offset, Atlas'
_diffrn_measurement_method '\w scans'
_diffrn_orient_matrix_type 'CrysAlisPro convention (1999,Acta A55,543-557)'
_diffrn_orient_matrix_UB_11 0.0866574000
_diffrn_orient_matrix_UB_12 -0.1131696000
_diffrn_orient_matrix_UB_13 -0.0253347000
_diffrn_orient_matrix_UB_21 -0.1574732000
_diffrn_orient_matrix_UB_22 -0.0805941000
_diffrn_orient_matrix_UB_23 0.0343315000
_diffrn_orient_matrix_UB_31 -0.0836981000
_diffrn_orient_matrix_UB_32 0.0309663000
_diffrn_orient_matrix_UB_33 -0.0643747000
_diffrn_radiation_monochromator mirror
_diffrn_radiation_probe x-ray
_diffrn_radiation_type 'Cu K\a'
_diffrn_radiation_wavelength 1.54184
_diffrn_reflns_av_R_equivalents 0.0686
_diffrn_reflns_av_unetI/netI 0.0422
_diffrn_reflns_Laue_measured_fraction_full 0.9997
_diffrn_reflns_Laue_measured_fraction_max 0.9911
_diffrn_reflns_limit_h_max 9
_diffrn_reflns_limit_h_min -9
_diffrn_reflns_limit_k_max 13
_diffrn_reflns_limit_k_min -13
_diffrn_reflns_limit_l_max 24
_diffrn_reflns_limit_l_min -25
_diffrn_reflns_number 59805
_diffrn_reflns_point_group_measured_fraction_full 0.9570
_diffrn_reflns_point_group_measured_fraction_max 0.9361
_diffrn_reflns_theta_full 67.6840
_diffrn_reflns_theta_max 74.07
_diffrn_reflns_theta_min 4.08
_diffrn_source 'micro-focus sealed X-ray tube'
_diffrn_source_type 'SuperNova (Cu) X-ray Source'
_exptl_absorpt_coefficient_mu 9.256
_exptl_absorpt_correction_T_max 0.969
_exptl_absorpt_correction_T_min 0.872
_exptl_absorpt_correction_type gaussian
_exptl_absorpt_process_details
;
CrysAlisPro 1.171.38.46 (Rigaku Oxford Diffraction, 2015)
Numerical absorption correction based on gaussian integration over
			a multifaceted crystal model
Empirical absorption correction using spherical harmonics,
 implemented in SCALE3 ABSPACK scaling algorithm.
;
_exptl_crystal_colour orange
_exptl_crystal_colour_primary orange
_exptl_crystal_density_diffrn 1.541
_exptl_crystal_description block
_exptl_crystal_F_000 795.083
_exptl_crystal_size_max 0.092
_exptl_crystal_size_mid 0.056
_exptl_crystal_size_min 0.042
_refine_diff_density_max 3.1188
_refine_diff_density_min -2.8515
_refine_diff_density_rms 0.3081
_refine_ls_abs_structure_details 'Flack, H. D. (1983). Acta Cryst. A39, 876-881.'
_refine_ls_abs_structure_Flack -0.011(14)
_refine_ls_d_res_high 0.8017
_refine_ls_d_res_low 10.8228
_refine_ls_goodness_of_fit_ref 1.0465
_refine_ls_hydrogen_treatment constr
_refine_ls_matrix_type full
_refine_ls_number_constraints 132
_refine_ls_number_parameters 724
_refine_ls_number_reflns 13100
_refine_ls_number_restraints 3
_refine_ls_restrained_S_all 1.0465
_refine_ls_R_factor_all 0.0644
_refine_ls_R_factor_gt 0.0533
_refine_ls_shift/su_max 0.0010
_refine_ls_shift/su_mean 0.0000
_refine_ls_structure_factor_coef Fsqd
_refine_ls_weighting_details 'w=1/[\s^2^(Fo^2^)+(0.1215P)^2^+44.9237P] where P=(Fo^2^+2Fc^2^)/3'
_refine_ls_weighting_scheme calc
_refine_ls_wR_factor_gt 0.1684
_refine_ls_wR_factor_ref 0.2062
_reflns_Friedel_coverage 0.881
_reflns_limit_h_max 9
_reflns_limit_h_min -9
_reflns_limit_k_max 13
_reflns_limit_k_min -13
_reflns_limit_l_max 24
_reflns_limit_l_min -25
_reflns_number_gt 12239
_reflns_number_total 13100
_reflns_threshold_expression I>=2u(I)
_cod_data_source_file ICA-2020-508-119651.cif
_cod_data_source_block Crystal287
_cod_original_sg_symbol_Hall ' P 1'
_cod_database_code 1564627
_chemical_oxdiff_formula IrCl2N2O10C37H46
_reflns_odcompleteness_completeness 99.98
_reflns_odcompleteness_iscentric 1
_reflns_odcompleteness_theta 66.97
_olex2_refinement_description
;
1. Fixed Uiso
 At 1.2 times of:
  All C(H) groups, All C(H,H) groups
 At 1.5 times of:
  All C(H,H,H) groups
2.a Riding coordinates:
 C3A(C29B,H29a,H29b,H29c,C24B), C12B(H12a,H12b,H12c,C10B)
2.b Ternary CH refined with riding coordinates:
 C3A(H3A), C3B(H3B), C5B(H5B), C2A(H2A), C1B(H1B), C2B(H2B), C4B(H4B),
 C4A(H4A), C1A(H1A), C5A(H5A)
2.c Secondary CH2 refined with riding coordinates:
 C16A(H16c,H16d), C16B(H16a,H16b), C6B(H6Ba,H6Bb), C6A(H6Aa,H6Ab)
2.d Aromatic/amide H refined with riding coordinates:
 C21A(H21A), C21B(H21B), C14A(H14A), C14B(H14B), C22B(H22B), C18A(H18A),
 C18B(H18B), C22A(H22A), C15A(H15A), C19B(H19B), C19A(H19A), C20B(H20B),
 C20A(H20A), C15B(H15B)
2.e Idealised Me refined as rotating group:
 C28A(H28d,H28e,H28f), C32A(H32d,H32e,H32f), C28B(H28a,H28b,H28c), C30B(H30a,
 H30b,H30c), C31A(H31d,H31e,H31f), C8B(H8Ba,H8Bb,H8Bc), C30A(H30d,H30e,H30f),
 C31B(H31a,H31b,H31c), C9B(H9Ba,H9Bb,H9Bc), C9A(H9Aa,H9Ab,H9Ac), C29A(H29d,H29e,
 H29f), C11B(H11a,H11b,H11c), C12A(H12d,H12e,H12f), C8A(H8Aa,H8Ab,H8Ac),
 C11A(H11d,H11e,H11f), C32B(H32a,H32b,H32c)
;

loop_
_space_group_symop_id
_space_group_symop_operation_xyz
1 x,y,z

loop_
_atom_site_label
_atom_site_type_symbol
_atom_site_fract_x
_atom_site_fract_y
_atom_site_fract_z
_atom_site_U_iso_or_equiv
_atom_site_adp_type
_atom_site_occupancy
_atom_site_refinement_flags_posn
Ir1B Ir 0.795656(12) 0.664585(11) -0.661598(11) 0.01720(18) Uani 1.000000 .
Ir1A Ir -0.007503(12) 1.088281(11) -0.426973(11) 0.01689(17) Uani 1.000000 .
Cl1A Cl 0.2493(2) 1.0826(2) -0.37352(17) 0.0244(9) Uani 1.000000 .
Cl2B Cl 0.7410(2) 0.8666(2) -0.63224(16) 0.0254(9) Uani 1.000000 .
Cl2A Cl 0.0423(2) 1.30938(19) -0.45590(15) 0.0251(8) Uani 1.000000 .
N1B N 0.9553(11) 0.7039(10) -0.8084(8) 0.025(4) Uani 1.000000 .
N1A N -0.1686(11) 1.0376(10) -0.2803(7) 0.020(3) Uani 1.000000 .
O5B O 0.8350(9) 0.7252(7) -0.9402(5) 0.022(2) Uani 1.000000 .
O2A O 0.2941(9) 1.1333(7) -0.1459(5) 0.023(2) Uani 1.000000 .
C21A C -0.4012(14) 1.5550(13) -0.3081(9) 0.028(4) Uiso 1.000000 .
H21A H -0.3344(14) 1.5995(13) -0.2864(9) 0.033(5) Uiso 1.000000 R
Cl1B Cl 0.5377(2) 0.6946(2) -0.71459(17) 0.0233(9) Uani 1.000000 .
C3A C 0.2886(5) 0.9152(5) -0.1360(4) 0.029(4) Uani 1.000000 .
H3A H 0.4146(5) 0.9199(5) -0.1444(4) 0.035(5) Uiso 1.000000 R
C29B C 1.0972(5) 0.6392(5) -0.5632(4) 0.031(5) Uani 1.000000 R
H29a H 1.1913(5) 0.6604(5) -0.5988(4) 0.046(7) Uiso 1.000000 R
H29b H 1.0562(5) 0.7125(5) -0.5466(4) 0.046(7) Uiso 1.000000 R
H29c H 1.1353(5) 0.5815(5) -0.5276(4) 0.046(7) Uiso 1.000000 R
C24B C 0.9568(5) 0.5829(5) -0.5888(4) 0.019(3) Uani 1.000000 R
C3B C 0.5068(15) 0.6714(12) -0.9541(8) 0.026(4) Uani 1.000000 .
H3B H 0.3807(15) 0.6690(12) -0.9486(8) 0.031(4) Uiso 1.000000 R
C28A C -0.3333(14) 0.8986(11) -0.4029(8) 0.022(4) Uani 1.000000 .
H28d H -0.318(6) 0.890(10) -0.3567(8) 0.033(6) Uiso 1.000000 GR
H28e H -0.428(3) 0.953(6) -0.411(4) 0.033(6) Uiso 1.000000 GR
H28f H -0.358(8) 0.819(5) -0.413(4) 0.033(6) Uiso 1.000000 GR
O2B O 0.4896(9) 0.8850(7) -0.9479(6) 0.029(3) Uani 1.000000 .
O1B O 0.7751(8) 0.9320(7) -0.9642(5) 0.023(2) Uani 1.000000 .
O3A O 0.2338(9) 0.8060(7) -0.0898(5) 0.032(3) Uani 1.000000 .
C16A C -0.3702(14) 1.2665(12) -0.3877(8) 0.021(3) Uani 1.000000 .
H16c H -0.2770(14) 1.2895(12) -0.4242(8) 0.025(4) Uiso 1.000000 R
H16d H -0.4605(14) 1.2275(12) -0.4048(8) 0.025(4) Uiso 1.000000 R
C21B C 1.1854(17) 1.2083(13) -0.7792(11) 0.047(7) Uani 1.000000 .
H21B H 1.1155(17) 1.2691(13) -0.7986(11) 0.056(8) Uiso 1.000000 R
C32A C -0.3142(13) 1.1280(12) -0.5263(8) 0.025(4) Uani 1.000000 .
H32d H -0.416(4) 1.116(9) -0.494(2) 0.038(6) Uiso 1.000000 GR
H32e H -0.284(6) 1.2142(17) -0.537(6) 0.038(6) Uiso 1.000000 GR
H32f H -0.335(10) 1.100(8) -0.566(3) 0.038(6) Uiso 1.000000 GR
N2B N 1.0905(10) 0.8125(9) -0.7554(5) 0.018(2) Uani 1.000000 .
O1A O 0.0078(9) 1.1736(7) -0.1246(5) 0.025(2) Uani 1.000000 .
C16B C 1.1530(14) 0.8676(12) -0.7028(8) 0.023(4) Uani 1.000000 .
H16a H 1.0594(14) 0.8699(12) -0.6664(8) 0.028(4) Uiso 1.000000 R
H16b H 1.2429(14) 0.8163(12) -0.6850(8) 0.028(4) Uiso 1.000000 R
O4B O 0.6158(9) 0.4958(8) -0.8903(6) 0.035(3) Uani 1.000000 .
O3B O 0.5765(9) 0.5868(7) -0.9964(5) 0.031(3) Uani 1.000000 .
C28B C 1.1268(14) 0.4887(12) -0.6864(9) 0.028(4) Uani 1.000000 .
H28a H 1.099(2) 0.477(12) -0.729(2) 0.042(6) Uiso 1.000000 GR
H28b H 1.203(7) 0.558(5) -0.693(5) 0.042(6) Uiso 1.000000 GR
H28c H 1.182(9) 0.416(7) -0.666(3) 0.042(6) Uiso 1.000000 GR
C30B C 0.7193(14) 0.6322(13) -0.4960(9) 0.030(4) Uani 1.000000 .
H30a H 0.759(15) 0.717(4) -0.504(3) 0.046(6) Uiso 1.000000 GR
H30b H 0.5959(16) 0.630(11) -0.487(4) 0.046(6) Uiso 1.000000 GR
H30c H 0.765(14) 0.588(8) -0.4579(17) 0.046(6) Uiso 1.000000 GR
C31A C 0.0686(15) 1.1625(13) -0.5933(9) 0.034(5) Uani 1.000000 .
H31d H 0.1919(18) 1.163(9) -0.603(4) 0.052(7) Uiso 1.000000 GR
H31e H 0.021(15) 1.145(7) -0.631(2) 0.052(7) Uiso 1.000000 GR
H31f H 0.030(16) 1.242(2) -0.584(3) 0.052(7) Uiso 1.000000 GR
C6B C 0.8345(13) 0.6223(11) -0.8296(7) 0.021(3) Uani 1.000000 .
H6Ba H 0.8990(13) 0.5604(11) -0.8511(7) 0.025(3) Uiso 1.000000 R
H6Bb H 0.7607(13) 0.5798(11) -0.7904(7) 0.025(3) Uiso 1.000000 R
O4A O 0.1671(9) 0.7740(8) -0.1890(6) 0.036(3) Uani 1.000000 .
C5B C 0.7258(13) 0.6926(11) -0.8771(7) 0.018(3) Uani 1.000000 .
H5B H 0.6859(13) 0.7683(11) -0.8607(7) 0.022(3) Uiso 1.000000 R
C13A C -0.1615(12) 1.1082(10) -0.3426(6) 0.013(2) Uiso 1.000000 .
C7B C 0.6066(14) 0.9865(12) -0.9551(7) 0.023(3) Uani 1.000000 .
N2A N -0.3074(10) 1.1791(9) -0.3335(6) 0.022(3) Uani 1.000000 .
C13B C 0.9505(13) 0.7375(11) -0.7475(7) 0.018(3) Uani 1.000000 .
C8B C 0.5829(14) 1.0389(12) -0.8931(7) 0.029(4) Uani 1.000000 .
H8Ba H 0.672(10) 1.099(9) -0.895(3) 0.044(5) Uiso 1.000000 GR
H8Bb H 0.473(7) 1.078(10) -0.888(3) 0.044(5) Uiso 1.000000 GR
H8Bc H 0.588(17) 0.974(2) -0.8554(9) 0.044(5) Uiso 1.000000 GR
C14A C -0.3119(14) 1.0620(12) -0.2356(7) 0.026(3) Uani 1.000000 .
H14A H -0.3417(14) 1.0261(12) -0.1908(7) 0.031(4) Uiso 1.000000 R
C2A C 0.2180(14) 1.0236(12) -0.1056(8) 0.024(3) Uani 1.000000 .
H2A H 0.2467(14) 1.0163(12) -0.0601(8) 0.028(4) Uiso 1.000000 R
C30A C 0.2925(13) 0.9454(12) -0.5180(7) 0.027(3) Uani 1.000000 .
H30d H 0.339(4) 0.910(11) -0.4781(11) 0.040(5) Uiso 1.000000 GR
H30e H 0.3050(18) 0.888(9) -0.549(5) 0.040(5) Uiso 1.000000 GR
H30f H 0.353(3) 1.021(2) -0.538(6) 0.040(5) Uiso 1.000000 GR
C1B C 0.7649(14) 0.8165(11) -0.9842(7) 0.021(3) Uani 1.000000 .
H1B H 0.8275(14) 0.8203(11) -1.0295(7) 0.025(4) Uiso 1.000000 R
C23B C 0.9693(13) 0.5114(10) -0.6426(8) 0.021(3) Uani 1.000000 .
C6A C -0.0448(13) 0.9420(10) -0.2590(7) 0.019(3) Uani 1.000000 .
H6Aa H -0.1067(13) 0.8662(10) -0.2381(7) 0.023(3) Uiso 1.000000 R
H6Ab H 0.0315(13) 0.9251(10) -0.2980(7) 0.023(3) Uiso 1.000000 R
C14B C 1.0976(13) 0.7573(12) -0.8533(7) 0.024(3) Uani 1.000000 .
H14B H 1.1269(13) 0.7480(12) -0.8978(7) 0.029(4) Uiso 1.000000 R
C27A C -0.1653(13) 1.0541(10) -0.4978(7) 0.016(3) Uiso 1.000000 .
C2B C 0.5718(14) 0.7979(12) -0.9850(7) 0.023(3) Uani 1.000000 .
H2B H 0.5474(14) 0.8169(12) -1.0313(7) 0.027(4) Uiso 1.000000 R
C26B C 0.6809(13) 0.5020(10) -0.5859(7) 0.020(3) Uani 1.000000 .
C4B C 0.5701(14) 0.6202(11) -0.8876(7) 0.024(3) Uani 1.000000 .
H4B H 0.4768(14) 0.6229(11) -0.8506(7) 0.028(4) Uiso 1.000000 R
C7A C 0.1719(15) 1.2305(12) -0.1359(7) 0.023(3) Uani 1.000000 .
C10A C 0.2194(16) 0.7110(12) -0.1288(8) 0.033(4) Uani 1.000000 .
C17A C -0.4398(14) 1.3814(11) -0.3610(7) 0.024(3) Uani 1.000000 .
C4A C 0.2178(14) 0.8994(11) -0.2002(7) 0.024(3) Uani 1.000000 .
H4A H 0.3074(14) 0.9177(11) -0.2392(7) 0.029(4) Uiso 1.000000 R
C25A C 0.1072(13) 0.9723(11) -0.5003(7) 0.020(3) Uiso 1.000000 .
C25B C 0.7787(13) 0.5742(10) -0.5558(7) 0.017(3) Uiso 1.000000 .
C24A C -0.0048(14) 0.8982(11) -0.4429(8) 0.021(4) Uani 1.000000 .
C1A C 0.0250(14) 1.0426(10) -0.1042(7) 0.023(3) Uani 1.000000 .
H1A H -0.0339(14) 1.0175(10) -0.0583(7) 0.027(4) Uiso 1.000000 R
C22B C 1.1215(14) 1.0864(12) -0.7600(8) 0.030(3) Uani 1.000000 .
H22B H 1.0127(14) 1.0665(12) -0.7681(8) 0.035(4) Uiso 1.000000 R
C23A C -0.1782(13) 0.9490(10) -0.4448(8) 0.022(3) Uani 1.000000 .
C26A C 0.0103(14) 1.0652(11) -0.5337(9) 0.032(4) Uani 1.000000 .
C18A C -0.6041(14) 1.4217(11) -0.3718(7) 0.026(3) Uani 1.000000 .
H18A H -0.6721(14) 1.3768(11) -0.3930(7) 0.031(4) Uiso 1.000000 R
C18B C 1.3823(14) 1.0288(12) -0.7165(8) 0.028(3) Uani 1.000000 .
H18B H 1.4494(14) 0.9693(12) -0.6945(8) 0.034(4) Uiso 1.000000 R
C31B C 0.4974(13) 0.4657(12) -0.5673(8) 0.029(3) Uani 1.000000 .
H31a H 0.433(3) 0.533(5) -0.552(6) 0.044(5) Uiso 1.000000 GR
H31b H 0.454(5) 0.446(12) -0.6057(19) 0.044(5) Uiso 1.000000 GR
H31c H 0.486(2) 0.395(8) -0.532(5) 0.044(5) Uiso 1.000000 GR
C22A C -0.3398(15) 1.4500(12) -0.3289(9) 0.038(4) Uani 1.000000 .
H22A H -0.2300(15) 1.4234(12) -0.3217(9) 0.045(5) Uiso 1.000000 R
C17B C 1.2225(14) 0.9964(11) -0.7288(7) 0.025(3) Uani 1.000000 .
C9B C 0.5870(14) 1.0809(11) -1.0176(8) 0.031(4) Uani 1.000000 .
H9Ba H 0.482(9) 1.126(9) -1.010(3) 0.047(6) Uiso 1.000000 GR
H9Bb H 0.683(9) 1.138(8) -1.027(4) 0.047(6) Uiso 1.000000 GR
H9Bc H 0.584(18) 1.0389(15) -1.0548(17) 0.047(6) Uiso 1.000000 GR
C15A C -0.3963(14) 1.1491(12) -0.2722(8) 0.032(4) Uani 1.000000 .
H15A H -0.5006(14) 1.1833(12) -0.2572(8) 0.038(4) Uiso 1.000000 R
O5A O -0.0465(9) 0.9787(7) -0.1474(5) 0.022(2) Uiso 1.000000 .
C19B C 1.4442(15) 1.1489(13) -0.7365(8) 0.032(4) Uani 1.000000 .
H19B H 1.5517(15) 1.1696(13) -0.7274(8) 0.039(5) Uiso 1.000000 R
C9A C 0.2021(15) 1.2878(12) -0.0773(8) 0.036(4) Uani 1.000000 .
H9Aa H 0.198(18) 1.225(2) -0.0383(18) 0.054(6) Uiso 1.000000 GR
H9Ab H 0.313(8) 1.328(11) -0.087(3) 0.054(6) Uiso 1.000000 GR
H9Ac H 0.114(11) 1.348(10) -0.069(5) 0.054(6) Uiso 1.000000 GR
C5A C 0.0612(13) 0.9821(11) -0.2098(7) 0.019(3) Uani 1.000000 .
H5A H 0.1014(13) 1.0673(11) -0.2268(7) 0.023(3) Uiso 1.000000 R
C29A C 0.0465(14) 0.7889(11) -0.4015(8) 0.028(3) Uani 1.000000 .
H29d H 0.060(16) 0.723(3) -0.427(2) 0.042(5) Uiso 1.000000 GR
H29e H 0.154(8) 0.804(4) -0.387(5) 0.042(5) Uiso 1.000000 GR
H29f H -0.040(8) 0.767(7) -0.363(3) 0.042(5) Uiso 1.000000 GR
C19A C -0.6656(15) 1.5301(12) -0.3505(9) 0.036(4) Uani 1.000000 .
H19A H -0.7753(15) 1.5574(12) -0.3574(9) 0.044(5) Uiso 1.000000 R
C20B C 1.3449(16) 1.2396(12) -0.7704(8) 0.039(5) Uani 1.000000 .
H20B H 1.3882(16) 1.3192(12) -0.7864(8) 0.047(6) Uiso 1.000000 R
C20A C -0.5664(16) 1.5963(12) -0.3196(9) 0.041(5) Uani 1.000000 .
H20A H -0.6079(16) 1.6691(12) -0.3061(9) 0.050(6) Uiso 1.000000 R
C27B C 0.7984(13) 0.4651(11) -0.6447(7) 0.016(3) Uiso 1.000000 .
C15B C 1.1817(14) 0.8234(12) -0.8198(8) 0.030(4) Uani 1.000000 .
H15B H 1.2826(14) 0.8686(12) -0.8362(8) 0.036(4) Uiso 1.000000 R
C12B C 0.4254(8) 0.3969(7) -0.9471(5) 0.049(6) Uani 1.000000 .
H12a H 0.4267(8) 0.3240(7) -0.9137(5) 0.074(8) Uiso 1.000000 R
H12b H 0.3303(8) 0.4477(7) -0.9340(5) 0.074(8) Uiso 1.000000 R
H12c H 0.4135(8) 0.3738(7) -0.9894(5) 0.074(8) Uiso 1.000000 R
C10B C 0.5908(8) 0.4679(7) -0.9537(5) 0.030(4) Uani 1.000000 R
C11B C 0.7437(16) 0.4053(12) -0.9845(10) 0.060(7) Uani 1.000000 .
H11a H 0.840(7) 0.462(6) -0.996(9) 0.090(10) Uiso 1.000000 GR
H11b H 0.772(16) 0.335(11) -0.953(4) 0.090(10) Uiso 1.000000 GR
H11c H 0.718(9) 0.379(16) -1.024(6) 0.090(10) Uiso 1.000000 GR
C12A C 0.0811(16) 0.6199(12) -0.0897(10) 0.068(9) Uani 1.000000 .
H12d H -0.020(10) 0.6643(19) -0.075(10) 0.103(13) Uiso 1.000000 GR
H12e H 0.05(2) 0.564(13) -0.118(4) 0.103(13) Uiso 1.000000 GR
H12f H 0.123(10) 0.574(14) -0.051(6) 0.103(13) Uiso 1.000000 GR
C8A C 0.1895(14) 1.3205(12) -0.2013(8) 0.033(4) Uani 1.000000 .
H8Aa H 0.3092(16) 1.338(10) -0.217(4) 0.050(6) Uiso 1.000000 GR
H8Ab H 0.139(16) 1.285(5) -0.234(2) 0.050(6) Uiso 1.000000 GR
H8Ac H 0.132(15) 1.396(5) -0.1943(17) 0.050(6) Uiso 1.000000 GR
C11A C 0.3926(15) 0.6528(13) -0.1438(8) 0.043(5) Uani 1.000000 .
H11d H 0.383(5) 0.591(10) -0.171(7) 0.065(7) Uiso 1.000000 GR
H11e H 0.474(5) 0.715(3) -0.167(7) 0.065(7) Uiso 1.000000 GR
H11f H 0.431(10) 0.615(13) -0.1025(9) 0.065(7) Uiso 1.000000 GR
C32B C 0.7451(14) 0.3794(12) -0.6880(8) 0.033(4) Uiso 1.000000 .
H32a H 0.646(11) 0.412(6) -0.707(5) 0.050(5) Uiso 1.000000 GR
H32b H 0.838(6) 0.372(10) -0.723(4) 0.050(5) Uiso 1.000000 GR
H32c H 0.717(17) 0.300(4) -0.6613(16) 0.050(5) Uiso 1.000000 GR

loop_
_atom_site_aniso_label
_atom_site_aniso_U_11
_atom_site_aniso_U_22
_atom_site_aniso_U_33
_atom_site_aniso_U_12
_atom_site_aniso_U_13
_atom_site_aniso_U_23
Ir1B 0.0156(3) 0.0150(3) 0.0207(4) -0.0010(2) -0.0025(3) -0.0019(3)
Ir1A 0.0156(3) 0.0163(3) 0.0192(4) -0.0005(2) -0.0019(3) -0.0049(3)
Cl1A 0.0161(19) 0.0302(18) 0.029(2) -0.0017(14) -0.0056(17) -0.0075(16)
Cl2B 0.0237(19) 0.0200(16) 0.033(2) 0.0016(14) -0.0034(17) -0.0082(15)
Cl2A 0.0232(17) 0.0176(15) 0.033(2) -0.0034(13) 0.0004(16) -0.0037(14)
N1B 0.015(8) 0.028(8) 0.034(11) -0.001(6) 0.004(7) -0.015(7)
N1A 0.032(9) 0.019(7) 0.009(8) -0.005(6) -0.009(7) 0.005(6)
O5B 0.030(6) 0.020(5) 0.014(5) -0.001(4) -0.001(4) 0.002(4)
O2A 0.027(6) 0.018(6) 0.020(6) -0.002(4) 0.005(4) -0.003(5)
Cl1B 0.0177(19) 0.0275(17) 0.025(2) 0.0009(13) -0.0068(17) -0.0022(15)
C3A 0.024(8) 0.014(8) 0.043(11) -0.004(6) 0.002(7) 0.005(7)
C29B 0.025(10) 0.019(8) 0.046(14) -0.004(7) -0.011(10) 0.009(8)
C24B 0.017(6) 0.017(6) 0.024(8) -0.002(5) -0.005(6) -0.006(5)
C3B 0.034(9) 0.023(9) 0.018(9) -0.003(7) -0.002(7) 0.002(7)
C28A 0.028(8) 0.013(7) 0.028(10) -0.003(6) -0.009(7) -0.010(6)
O2B 0.029(6) 0.015(5) 0.042(7) -0.007(4) -0.002(5) -0.007(5)
O1B 0.025(5) 0.016(5) 0.028(6) -0.002(4) -0.003(4) -0.004(4)
O3A 0.055(7) 0.017(5) 0.020(6) 0.005(5) 0.001(5) 0.002(4)
C16A 0.024(8) 0.019(7) 0.020(9) -0.004(6) -0.009(6) 0.002(6)
C21B 0.085(18) 0.013(8) 0.038(12) 0.002(8) -0.004(11) 0.003(7)
C32A 0.020(9) 0.024(8) 0.036(12) 0.004(6) -0.012(9) -0.011(8)
N2B 0.017(5) 0.021(6) 0.013(6) -0.007(4) 0.004(4) -0.003(4)
O1A 0.031(6) 0.016(5) 0.028(6) 0.002(4) 0.001(5) -0.006(4)
C16B 0.024(8) 0.030(9) 0.014(8) -0.002(6) -0.000(6) -0.000(6)
O4B 0.054(8) 0.014(5) 0.043(8) -0.005(5) -0.022(6) -0.006(5)
O3B 0.059(8) 0.017(5) 0.018(6) -0.010(5) -0.011(5) 0.004(4)
C28B 0.028(8) 0.023(8) 0.033(11) 0.001(6) -0.010(8) -0.004(7)
C30B 0.032(9) 0.033(10) 0.022(9) 0.001(7) 0.009(7) -0.005(7)
C31A 0.042(11) 0.035(10) 0.026(10) -0.004(8) -0.008(8) -0.004(8)
C6B 0.025(7) 0.018(6) 0.021(8) -0.003(5) -0.001(6) -0.009(6)
O4A 0.052(8) 0.015(5) 0.046(8) 0.004(5) -0.018(6) -0.009(5)
C5B 0.027(7) 0.014(7) 0.013(7) -0.001(5) -0.002(6) -0.002(5)
C7B 0.029(8) 0.022(8) 0.015(8) -0.002(6) 0.004(6) -0.002(6)
N2A 0.018(6) 0.020(6) 0.028(7) 0.002(4) -0.001(5) -0.007(5)
C13B 0.014(6) 0.020(7) 0.020(7) 0.001(5) 0.000(5) -0.001(5)
C8B 0.042(9) 0.027(8) 0.016(8) -0.005(7) 0.007(7) -0.007(7)
C14A 0.027(8) 0.038(9) 0.014(8) 0.002(7) 0.003(6) -0.009(7)
C2A 0.030(8) 0.018(7) 0.020(8) -0.005(6) 0.003(6) -0.001(6)
C30A 0.025(7) 0.047(9) 0.017(8) 0.000(7) -0.008(6) -0.024(7)
C1B 0.031(8) 0.018(7) 0.012(7) -0.002(6) 0.005(6) -0.005(5)
C23B 0.017(6) 0.008(6) 0.039(9) 0.007(5) -0.010(6) -0.002(6)
C6A 0.025(7) 0.017(6) 0.014(7) 0.000(5) -0.001(6) -0.000(5)
C14B 0.017(7) 0.036(9) 0.016(8) -0.001(6) 0.009(6) -0.007(7)
C2B 0.032(8) 0.023(8) 0.012(7) -0.002(6) -0.007(6) 0.003(6)
C26B 0.023(7) 0.014(6) 0.023(8) -0.006(5) -0.012(6) 0.004(5)
C4B 0.027(7) 0.019(7) 0.023(8) -0.005(6) 0.002(6) -0.003(6)
C7A 0.037(9) 0.026(8) 0.008(7) -0.000(7) 0.003(6) -0.010(6)
C10A 0.054(11) 0.017(8) 0.029(10) 0.001(7) -0.002(8) -0.006(7)
C17A 0.027(7) 0.023(7) 0.016(7) -0.000(6) 0.005(6) 0.005(6)
C4A 0.033(8) 0.020(7) 0.022(8) 0.006(6) -0.008(6) -0.008(6)
C24A 0.021(8) 0.009(6) 0.030(9) -0.001(5) 0.006(7) -0.005(6)
C1A 0.029(8) 0.014(6) 0.021(8) -0.003(5) 0.005(6) 0.002(5)
C22B 0.026(8) 0.027(8) 0.033(9) 0.001(6) -0.003(7) -0.002(7)
C23A 0.018(7) 0.014(6) 0.036(9) 0.000(5) -0.007(6) -0.003(6)
C26A 0.021(7) 0.015(7) 0.059(12) 0.001(6) -0.010(8) -0.003(7)
C18A 0.026(7) 0.026(7) 0.023(8) -0.001(6) -0.003(6) 0.004(6)
C18B 0.025(7) 0.030(8) 0.027(9) -0.003(6) 0.007(6) -0.007(6)
C31B 0.023(7) 0.030(8) 0.033(9) 0.002(6) -0.006(7) 0.001(7)
C22A 0.034(9) 0.024(8) 0.055(12) -0.008(7) -0.012(8) 0.001(8)
C17B 0.036(8) 0.019(7) 0.018(8) -0.002(6) 0.000(6) -0.004(6)
C9B 0.039(9) 0.016(7) 0.034(10) -0.001(6) 0.007(7) -0.001(6)
C15A 0.019(7) 0.029(8) 0.042(10) 0.001(6) 0.003(7) 0.001(7)
C19B 0.046(10) 0.034(9) 0.017(8) -0.008(8) 0.008(7) -0.014(7)
C9A 0.053(11) 0.022(8) 0.034(10) -0.003(7) -0.001(8) -0.012(7)
C5A 0.030(7) 0.015(7) 0.014(7) 0.004(5) -0.009(6) -0.004(5)
C29A 0.034(8) 0.021(7) 0.033(9) 0.006(6) -0.004(7) -0.016(6)
C19A 0.046(10) 0.022(8) 0.033(10) 0.014(7) 0.007(8) 0.007(7)
C20B 0.064(13) 0.028(9) 0.026(9) -0.011(8) 0.010(9) -0.017(7)
C20A 0.067(13) 0.017(8) 0.035(11) 0.003(8) -0.000(10) 0.004(7)
C15B 0.022(7) 0.025(7) 0.039(10) -0.002(6) 0.006(7) -0.006(7)
C12B 0.074(15) 0.032(9) 0.046(12) -0.026(10) -0.023(11) -0.001(8)
C10B 0.063(12) 0.023(8) 0.004(7) -0.007(8) -0.003(7) -0.001(6)
C11B 0.093(18) 0.015(8) 0.061(15) 0.002(9) 0.016(13) -0.004(8)
C12A 0.100(19) 0.021(9) 0.070(17) -0.022(11) 0.045(15) -0.016(10)
C8A 0.041(10) 0.026(9) 0.033(10) -0.000(7) -0.002(8) -0.009(8)
C11A 0.074(14) 0.040(10) 0.019(9) 0.018(10) -0.018(9) -0.007(7)

loop_
_atom_type_symbol
_atom_type_scat_dispersion_real
_atom_type_scat_dispersion_imag
_atom_type_scat_Cromer_Mann_a1
_atom_type_scat_Cromer_Mann_a2
_atom_type_scat_Cromer_Mann_a3
_atom_type_scat_Cromer_Mann_a4
_atom_type_scat_Cromer_Mann_b1
_atom_type_scat_Cromer_Mann_b2
_atom_type_scat_Cromer_Mann_b3
_atom_type_scat_Cromer_Mann_b4
_atom_type_scat_Cromer_Mann_c
_atom_type_scat_source
_atom_type_scat_dispersion_source
C 0.01920 0.00962 2.31000 1.02000 1.58860 0.86500 20.84390 10.20750 0.56870 51.65120 0.215599998832 'International Tables Volume C Table 6.1.1.4 (pp. 500-502)' 'Henke, Gullikson and Davis, At. Data and Nucl. Data Tables, 1993, 54, 2'
Cl 0.36843 0.69943 11.46040 7.19640 6.25560 1.64550 0.01040 1.16620 18.51940 47.77840 -9.55739974976 'International Tables Volume C Table 6.1.1.4 (pp. 500-502)' 'Henke, Gullikson and Davis, At. Data and Nucl. Data Tables, 1993, 54, 2'
H 0.00000 0.00000 0.49300 0.32291 0.14019 0.04081 10.51090 26.12570 3.14236 57.79970 0.0030380000826 'International Tables Volume C Table 6.1.1.4 (pp. 500-502)' 'Henke, Gullikson and Davis, At. Data and Nucl. Data Tables, 1993, 54, 2'
Ir -4.39626 6.81616 27.30490 16.72960 15.61150 5.83377 1.59279 8.86553 0.41792 45.00110 11.4722003937 'International Tables Volume C Table 6.1.1.4 (pp. 500-502)' 'Henke, Gullikson and Davis, At. Data and Nucl. Data Tables, 1993, 54, 2'
O 0.05239 0.03377 3.04850 2.28680 1.54630 0.86700 13.27710 5.70110 0.32390 32.90890 0.250800013542 'International Tables Volume C Table 6.1.1.4 (pp. 500-502)' 'Henke, Gullikson and Davis, At. Data and Nucl. Data Tables, 1993, 54, 2'
N 0.03256 0.01839 12.21260 3.13220 2.01250 1.16630 0.00570 9.89330 28.99750 0.58260 -11.5290002823 'International Tables Volume C Table 6.1.1.4 (pp. 500-502)' 'Henke, Gullikson and Davis, At. Data and Nucl. Data Tables, 1993, 54, 2'

loop_
_exptl_crystal_face_index_h
_exptl_crystal_face_index_k
_exptl_crystal_face_index_l
_exptl_crystal_face_perp_dist
-3 -1 -12 0.0217
1 -7 1 0.0191
-2 0 -12 0.0295
5 -1 0 0.0270
1 0 13 0.0119
-5 1 0 0.0146
-3 0 -12 0.0261
1 7 1 0.0605

loop_
_geom_angle_atom_site_label_1
_geom_angle_atom_site_label_2
_geom_angle_atom_site_label_3
_geom_angle
_geom_angle_site_symmetry_1
_geom_angle_site_symmetry_3
Cl1B Ir1B Cl2B 86.17(8) . .
C24B Ir1B Cl2B 102.15(19) . .
C24B Ir1B Cl1B 156.92(14) . .
C13B Ir1B Cl2B 91.6(3) . .
C13B Ir1B Cl1B 92.8(3) . .
C13B Ir1B C24B 108.3(4) . .
C23B Ir1B Cl2B 139.2(4) . .
C23B Ir1B Cl1B 134.3(3) . .
C23B Ir1B C24B 39.1(4) . .
C23B Ir1B C13B 91.4(5) . .
C26B Ir1B Cl2B 116.5(3) . .
C26B Ir1B Cl1B 93.0(3) . .
C26B Ir1B C24B 64.0(3) . .
C26B Ir1B C13B 151.6(5) . .
C26B Ir1B C23B 65.2(4) . .
C25B Ir1B Cl2B 92.9(3) . .
C25B Ir1B Cl1B 120.1(3) . .
C25B Ir1B C24B 39.0(3) . .
C25B Ir1B C13B 147.1(4) . .
C25B Ir1B C23B 64.7(5) . .
C25B Ir1B C26B 36.2(4) . .
C27B Ir1B Cl2B 156.1(4) . .
C27B Ir1B Cl1B 98.2(3) . .
C27B Ir1B C24B 65.7(4) . .
C27B Ir1B C13B 111.5(5) . .
C27B Ir1B C23B 39.2(4) . .
C27B Ir1B C26B 40.1(5) . .
C27B Ir1B C25B 64.5(5) . .
Cl2A Ir1A Cl1A 85.94(8) . .
C13A Ir1A Cl1A 92.6(3) . .
C13A Ir1A Cl2A 91.2(3) . .
C27A Ir1A Cl1A 157.3(3) . .
C27A Ir1A Cl2A 102.7(3) . .
C27A Ir1A C13A 107.9(4) . .
C25A Ir1A Cl1A 93.3(3) . .
C25A Ir1A Cl2A 117.6(3) . .
C25A Ir1A C13A 150.9(4) . .
C25A Ir1A C27A 64.1(4) . .
C24A Ir1A Cl1A 98.0(4) . .
C24A Ir1A Cl2A 156.8(4) . .
C24A Ir1A C13A 111.4(5) . .
C24A Ir1A C27A 66.1(5) . .
C24A Ir1A C25A 39.6(5) . .
C23A Ir1A Cl1A 134.3(3) . .
C23A Ir1A Cl2A 139.6(3) . .
C23A Ir1A C13A 90.9(5) . .
C23A Ir1A C27A 39.1(5) . .
C23A Ir1A C25A 65.1(4) . .
C23A Ir1A C24A 39.6(4) . .
C26A Ir1A Cl1A 120.5(3) . .
C26A Ir1A Cl2A 93.1(3) . .
C26A Ir1A C13A 146.8(4) . .
C26A Ir1A C27A 39.2(4) . .
C26A Ir1A C25A 36.8(4) . .
C26A Ir1A C24A 65.1(5) . .
C26A Ir1A C23A 65.3(5) . .
C13B N1B C6B 128.1(11) . .
C14B N1B C6B 120.6(13) . .
C14B N1B C13B 111.3(11) . .
C14A N1A C13A 113.3(10) . .
C6A N1A C13A 126.3(10) . .
C6A N1A C14A 120.4(11) . .
C1B O5B C5B 112.7(8) . .
C7A O2A C2A 105.9(8) . .
C22A C21A H21A 120.1(8) . .
C20A C21A H21A 120.1(10) . .
C20A C21A C22A 119.8(15) . .
O3A C3A H3A 110.1(3) . .
C2A C3A H3A 110.1(5) . .
C2A C3A O3A 107.7(8) . .
C4A C3A H3A 110.1(5) . .
C4A C3A O3A 104.2(7) . .
C4A C3A C2A 114.5(8) . .
H29b C29B H29a 109.5 . .
H29c C29B H29a 109.5 . .
H29c C29B H29b 109.5 . .
C24B C29B H29a 109.5 . .
C24B C29B H29b 109.5 . .
C24B C29B H29c 109.5 . .
C29B C24B Ir1B 129.50(14) . .
C23B C24B Ir1B 70.7(5) . .
C23B C24B C29B 128.3(4) . .
C25B C24B Ir1B 72.1(6) . .
C25B C24B C29B 123.8(6) . .
C25B C24B C23B 107.3(7) . .
O3B C3B H3B 110.3(6) . .
C2B C3B H3B 110.3(6) . .
C2B C3B O3B 108.7(11) . .
C4B C3B H3B 110.3(6) . .
C4B C3B O3B 102.8(10) . .
C4B C3B C2B 114.3(11) . .
H28e C28A H28d 109.5 . .
H28f C28A H28d 109.5 . .
H28f C28A H28e 109.5 . .
C23A C28A H28d 109.5 . .
C23A C28A H28e 109.5 . .
C23A C28A H28f 109.5 . .
C2B O2B C7B 107.3(8) . .
C1B O1B C7B 110.6(8) . .
C10A O3A C3A 106.6(9) . .
H16d C16A H16c 108.2 . .
N2A C16A H16c 109.7(6) . .
N2A C16A H16d 109.7(6) . .
C17A C16A H16c 109.7(6) . .
C17A C16A H16d 109.7(7) . .
C17A C16A N2A 109.7(13) . .
C22B C21B H21B 119.0(8) . .
C20B C21B H21B 119.0(9) . .
C20B C21B C22B 122.0(14) . .
H32e C32A H32d 109.5 . .
H32f C32A H32d 109.5 . .
H32f C32A H32e 109.5 . .
C27A C32A H32d 109.5 . .
C27A C32A H32e 109.5 . .
C27A C32A H32f 109.5 . .
C13B N2B C16B 126.1(11) . .
C15B N2B C16B 122.1(9) . .
C15B N2B C13B 111.5(11) . .
C1A O1A C7A 109.4(8) . .
H16a C16B N2B 109.3(6) . .
H16b C16B N2B 109.3(6) . .
H16b C16B H16a 107.9 . .
C17B C16B N2B 111.8(12) . .
C17B C16B H16a 109.3(7) . .
C17B C16B H16b 109.3(7) . .
C10B O4B C4B 109.2(9) . .
C10B O3B C3B 107.3(9) . .
H28b C28B H28a 109.5 . .
H28c C28B H28a 109.5 . .
H28c C28B H28b 109.5 . .
C23B C28B H28a 109.5 . .
C23B C28B H28b 109.5 . .
C23B C28B H28c 109.5 . .
H30b C30B H30a 109.5 . .
H30c C30B H30a 109.5 . .
H30c C30B H30b 109.5 . .
C25B C30B H30a 109.5 . .
C25B C30B H30b 109.5 . .
C25B C30B H30c 109.5 . .
H31e C31A H31d 109.5 . .
H31f C31A H31d 109.5 . .
H31f C31A H31e 109.5 . .
C26A C31A H31d 109.5 . .
C26A C31A H31e 109.5 . .
C26A C31A H31f 109.5 . .
H6Ba C6B N1B 109.2(6) . .
H6Bb C6B N1B 109.2(8) . .
H6Bb C6B H6Ba 107.92630308(2) . .
C5B C6B N1B 111.8(10) . .
C5B C6B H6Ba 109.2(7) . .
C5B C6B H6Bb 109.2(6) . .
C4A O4A C10A 110.1(10) . .
C6B C5B O5B 106.6(9) . .
H5B C5B O5B 109.1(6) . .
H5B C5B C6B 109.1(7) . .
C4B C5B O5B 108.8(10) . .
C4B C5B C6B 114.2(10) . .
C4B C5B H5B 109.1(6) . .
N1A C13A Ir1A 128.2(8) . .
N2A C13A Ir1A 129.9(9) . .
N2A C13A N1A 100.9(10) . .
O1B C7B O2B 104.4(9) . .
C8B C7B O2B 109.2(10) . .
C8B C7B O1B 109.8(11) . .
C9B C7B O2B 110.8(11) . .
C9B C7B O1B 108.7(10) . .
C9B C7B C8B 113.6(11) . .
C13A N2A C16A 123.9(11) . .
C15A N2A C16A 123.2(10) . .
C15A N2A C13A 112.4(10) . .
N1B C13B Ir1B 126.6(8) . .
N2B C13B Ir1B 128.9(10) . .
N2B C13B N1B 103.6(10) . .
H8Ba C8B C7B 109.5 . .
H8Bb C8B C7B 109.5 . .
H8Bb C8B H8Ba 109.5 . .
H8Bc C8B C7B 109.5 . .
H8Bc C8B H8Ba 109.5 . .
H8Bc C8B H8Bb 109.5 . .
H14A C14A N1A 128.1(8) . .
C15A C14A N1A 103.9(12) . .
C15A C14A H14A 128.1(8) . .
C3A C2A O2A 108.4(9) . .
H2A C2A O2A 109.6(7) . .
H2A C2A C3A 109.6(6) . .
C1A C2A O2A 104.5(10) . .
C1A C2A C3A 115.1(10) . .
C1A C2A H2A 109.6(8) . .
H30e C30A H30d 109.5 . .
H30f C30A H30d 109.5 . .
H30f C30A H30e 109.5 . .
C25A C30A H30d 109.5 . .
C25A C30A H30e 109.5 . .
C25A C30A H30f 109.5 . .
O1B C1B O5B 110.5(11) . .
H1B C1B O5B 109.6(6) . .
H1B C1B O1B 109.6(6) . .
C2B C1B O5B 113.5(9) . .
C2B C1B O1B 104.1(9) . .
C2B C1B H1B 109.6(7) . .
C24B C23B Ir1B 70.2(5) . .
C28B C23B Ir1B 125.8(10) . .
C28B C23B C24B 126.0(10) . .
C27B C23B Ir1B 70.1(6) . .
C27B C23B C24B 107.9(10) . .
C27B C23B C28B 126.1(13) . .
H6Aa C6A N1A 109.3(6) . .
H6Ab C6A N1A 109.3(7) . .
H6Ab C6A H6Aa 107.961683135(18) . .
C5A C6A N1A 111.6(10) . .
C5A C6A H6Aa 109.3(6) . .
C5A C6A H6Ab 109.3(6) . .
H14B C14B N1B 126.7(8) . .
C15B C14B N1B 106.6(13) . .
C15B C14B H14B 126.7(8) . .
C32A C27A Ir1A 131.5(9) . .
C23A C27A Ir1A 71.9(7) . .
C23A C27A C32A 127.3(9) . .
C26A C27A Ir1A 74.3(8) . .
C26A C27A C32A 121.6(11) . .
C26A C27A C23A 109.6(10) . .
O2B C2B C3B 109.7(10) . .
C1B C2B C3B 113.9(10) . .
C1B C2B O2B 104.8(10) . .
H2B C2B C3B 109.5(8) . .
H2B C2B O2B 109.5(7) . .
H2B C2B C1B 109.5(7) . .
C25B C26B Ir1B 70.0(7) . .
C31B C26B Ir1B 127.9(8) . .
C31B C26B C25B 128.9(13) . .
C27B C26B Ir1B 66.5(6) . .
C27B C26B C25B 106.8(9) . .
C27B C26B C31B 124.4(12) . .
O4B C4B C3B 106.4(11) . .
C5B C4B C3B 111.9(10) . .
C5B C4B O4B 109.9(9) . .
H4B C4B C3B 109.5(6) . .
H4B C4B O4B 109.5(6) . .
H4B C4B C5B 109.5(7) . .
O1A C7A O2A 105.8(9) . .
C9A C7A O2A 110.8(11) . .
C9A C7A O1A 111.0(10) . .
C8A C7A O2A 106.4(10) . .
C8A C7A O1A 108.9(11) . .
C8A C7A C9A 113.7(11) . .
O4A C10A O3A 104.5(10) . .
C12A C10A O3A 107.4(12) . .
C12A C10A O4A 111.2(12) . .
C11A C10A O3A 109.7(11) . .
C11A C10A O4A 110.0(12) . .
C11A C10A C12A 113.6(11) . .
C18A C17A C16A 118.9(12) . .
C22A C17A C16A 121.6(11) . .
C22A C17A C18A 119.5(12) . .
O4A C4A C3A 104.3(10) . .
H4A C4A C3A 110.6(5) . .
H4A C4A O4A 110.6(7) . .
C5A C4A C3A 110.7(10) . .
C5A C4A O4A 109.8(9) . .
C5A C4A H4A 110.6(7) . .
C30A C25A Ir1A 127.1(9) . .
C24A C25A Ir1A 68.4(7) . .
C24A C25A C30A 122.6(11) . .
C26A C25A Ir1A 71.8(9) . .
C26A C25A C30A 127.5(12) . .
C26A C25A C24A 109.8(10) . .
C24B C25B Ir1B 68.9(6) . .
C30B C25B Ir1B 126.3(9) . .
C30B C25B C24B 122.4(10) . .
C26B C25B Ir1B 73.9(8) . .
C26B C25B C24B 110.9(10) . .
C26B C25B C30B 126.7(10) . .
C25A C24A Ir1A 72.0(7) . .
C23A C24A Ir1A 69.9(7) . .
C23A C24A C25A 105.9(11) . .
C29A C24A Ir1A 129.4(11) . .
C29A C24A C25A 125.2(10) . .
C29A C24A C23A 128.3(11) . .
C2A C1A O1A 104.3(9) . .
H1A C1A O1A 109.6(7) . .
H1A C1A C2A 109.6(8) . .
O5A C1A O1A 110.2(10) . .
O5A C1A C2A 113.5(10) . .
O5A C1A H1A 109.6(6) . .
H22B C22B C21B 120.3(8) . .
C17B C22B C21B 119.3(12) . .
C17B C22B H22B 120.3(7) . .
C28A C23A Ir1A 127.9(11) . .
C27A C23A Ir1A 68.9(6) . .
C27A C23A C28A 126.7(10) . .
C24A C23A Ir1A 70.5(7) . .
C24A C23A C28A 125.9(12) . .
C24A C23A C27A 107.4(10) . .
C31A C26A Ir1A 125.5(10) . .
C27A C26A Ir1A 66.6(8) . .
C27A C26A C31A 124.0(11) . .
C25A C26A Ir1A 71.3(9) . .
C25A C26A C31A 128.8(11) . .
C25A C26A C27A 107.1(12) . .
H18A C18A C17A 120.3(8) . .
C19A C18A C17A 119.3(13) . .
C19A C18A H18A 120.3(8) . .
C17B C18B H18B 119.6(8) . .
C19B C18B H18B 119.6(8) . .
C19B C18B C17B 120.9(12) . .
H31a C31B C26B 109.5 . .
H31b C31B C26B 109.5 . .
H31b C31B H31a 109.5 . .
H31c C31B C26B 109.5 . .
H31c C31B H31a 109.5 . .
H31c C31B H31b 109.5 . .
C17A C22A C21A 120.7(12) . .
H22A C22A C21A 119.7(8) . .
H22A C22A C17A 119.7(7) . .
C22B C17B C16B 120.7(11) . .
C18B C17B C16B 120.0(12) . .
C18B C17B C22B 119.1(11) . .
H9Ba C9B C7B 109.5 . .
H9Bb C9B C7B 109.5 . .
H9Bb C9B H9Ba 109.5 . .
H9Bc C9B C7B 109.5 . .
H9Bc C9B H9Ba 109.5 . .
H9Bc C9B H9Bb 109.5 . .
C14A C15A N2A 109.5(11) . .
H15A C15A N2A 125.3(7) . .
H15A C15A C14A 125.3(8) . .
C5A O5A C1A 112.5(8) . .
H19B C19B C18B 119.9(8) . .
C20B C19B C18B 120.2(12) . .
C20B C19B H19B 119.9(7) . .
H9Aa C9A C7A 109.5 . .
H9Ab C9A C7A 109.5 . .
H9Ab C9A H9Aa 109.5 . .
H9Ac C9A C7A 109.5 . .
H9Ac C9A H9Aa 109.5 . .
H9Ac C9A H9Ab 109.5 . .
C4A C5A C6A 112.2(10) . .
O5A C5A C6A 108.3(9) . .
O5A C5A C4A 109.9(10) . .
H5A C5A C6A 108.8(6) . .
H5A C5A C4A 108.8(6) . .
H5A C5A O5A 108.8(6) . .
H29d C29A C24A 109.5 . .
H29e C29A C24A 109.5 . .
H29e C29A H29d 109.5 . .
H29f C29A C24A 109.5 . .
H29f C29A H29d 109.5 . .
H29f C29A H29e 109.5 . .
H19A C19A C18A 119.7(8) . .
C20A C19A C18A 120.5(12) . .
C20A C19A H19A 119.7(8) . .
C19B C20B C21B 118.4(13) . .
H20B C20B C21B 120.8(9) . .
H20B C20B C19B 120.8(7) . .
C19A C20A C21A 120.2(13) . .
H20A C20A C21A 119.9(9) . .
H20A C20A C19A 119.9(8) . .
C23B C27B Ir1B 70.8(6) . .
C26B C27B Ir1B 73.4(6) . .
C26B C27B C23B 107.0(11) . .
C32B C27B Ir1B 128.4(10) . .
C32B C27B C23B 128.6(11) . .
C32B C27B C26B 123.7(9) . .
C14B C15B N2B 107.0(10) . .
H15B C15B N2B 126.5(7) . .
H15B C15B C14B 126.5(8) . .
H12b C12B H12a 109.5 . .
H12c C12B H12a 109.5 . .
H12c C12B H12b 109.5 . .
C10B C12B H12a 109.5 . .
C10B C12B H12b 109.5 . .
C10B C12B H12c 109.5 . .
O3B C10B O4B 105.5(7) . .
C12B C10B O4B 110.1(4) . .
C12B C10B O3B 108.8(4) . .
C11B C10B O4B 111.3(10) . .
C11B C10B O3B 107.1(9) . .
C11B C10B C12B 113.6(6) . .
H11a C11B C10B 109.5 . .
H11b C11B C10B 109.5 . .
H11b C11B H11a 109.5 . .
H11c C11B C10B 109.5 . .
H11c C11B H11a 109.5 . .
H11c C11B H11b 109.5 . .
H12d C12A C10A 109.5 . .
H12e C12A C10A 109.5 . .
H12e C12A H12d 109.5 . .
H12f C12A C10A 109.5 . .
H12f C12A H12d 109.5 . .
H12f C12A H12e 109.5 . .
H8Aa C8A C7A 109.5 . .
H8Ab C8A C7A 109.5 . .
H8Ab C8A H8Aa 109.5 . .
H8Ac C8A C7A 109.5 . .
H8Ac C8A H8Aa 109.5 . .
H8Ac C8A H8Ab 109.5 . .
H11d C11A C10A 109.5 . .
H11e C11A C10A 109.5 . .
H11e C11A H11d 109.5 . .
H11f C11A C10A 109.5 . .
H11f C11A H11d 109.5 . .
H11f C11A H11e 109.5 . .
H32a C32B C27B 109.5 . .
H32b C32B C27B 109.5 . .
H32b C32B H32a 109.5 . .
H32c C32B C27B 109.5 . .
H32c C32B H32a 109.5 . .
H32c C32B H32b 109.5 . .

loop_
_geom_bond_atom_site_label_1
_geom_bond_atom_site_label_2
_geom_bond_distance
_geom_bond_site_symmetry_2
Ir1B Cl2B 2.415(2) .
Ir1B Cl1B 2.425(2) .
Ir1B C24B 2.163(7) .
Ir1B C13B 2.033(12) .
Ir1B C23B 2.169(10) .
Ir1B C26B 2.256(11) .
Ir1B C25B 2.206(13) .
Ir1B C27B 2.160(12) .
Ir1A Cl1A 2.425(2) .
Ir1A Cl2A 2.423(2) .
Ir1A C13A 2.003(12) .
Ir1A C27A 2.122(12) .
Ir1A C25A 2.219(13) .
Ir1A C24A 2.169(13) .
Ir1A C23A 2.161(12) .
Ir1A C26A 2.226(18) .
N1B C6B 1.474(16) .
N1B C13B 1.36(2) .
N1B C14B 1.405(15) .
N1A C13A 1.368(17) .
N1A C14A 1.397(16) .
N1A C6A 1.474(15) .
O5B C5B 1.434(14) .
O5B C1B 1.392(15) .
O2A C2A 1.423(14) .
O2A C7A 1.446(14) .
C21A H21A 0.9300 .
C21A C22A 1.36(2) .
C21A C20A 1.406(18) .
C3A H3A 0.9800 .
C3A O3A 1.423(10) .
C3A C2A 1.499(14) .
C3A C4A 1.536(16) .
C29B H29a 0.9600 .
C29B H29b 0.9600 .
C29B H29c 0.9601 .
C29B C24B 1.4740 .
C24B C23B 1.450(16) .
C24B C25B 1.459(11) .
C3B H3B 0.9800 .
C3B O3B 1.428(17) .
C3B C2B 1.489(17) .
C3B C4B 1.53(2) .
C28A H28d 0.9600 .
C28A H28e 0.9600 .
C28A H28f 0.9600 .
C28A C23A 1.442(17) .
O2B C7B 1.430(14) .
O2B C2B 1.415(16) .
O1B C7B 1.445(13) .
O1B C1B 1.405(14) .
O3A C10A 1.434(17) .
C16A H16c 0.9700 .
C16A H16d 0.9700 .
C16A N2A 1.473(18) .
C16A C17A 1.523(19) .
C21B H21B 0.9300 .
C21B C22B 1.408(18) .
C21B C20B 1.349(19) .
C32A H32d 0.9600 .
C32A H32e 0.9600 .
C32A H32f 0.9600 .
C32A C27A 1.540(16) .
N2B C16B 1.468(19) .
N2B C13B 1.357(14) .
N2B C15B 1.393(18) .
O1A C7A 1.411(13) .
O1A C1A 1.439(14) .
C16B H16a 0.9700 .
C16B H16b 0.9700 .
C16B C17B 1.504(17) .
O4B C4B 1.415(14) .
O4B C10B 1.426(15) .
O3B C10B 1.454(11) .
C28B H28a 0.9600 .
C28B H28b 0.9600 .
C28B H28c 0.9600 .
C28B C23B 1.464(18) .
C30B H30a 0.9600 .
C30B H30b 0.9600 .
C30B H30c 0.9600 .
C30B C25B 1.49(2) .
C31A H31d 0.9600 .
C31A H31e 0.9600 .
C31A H31f 0.9600 .
C31A C26A 1.50(2) .
C6B H6Ba 0.9700 .
C6B H6Bb 0.9700 .
C6B C5B 1.495(17) .
O4A C10A 1.418(19) .
O4A C4A 1.412(14) .
C5B H5B 0.9800 .
C5B C4B 1.529(16) .
C13A N2A 1.384(13) .
C7B C8B 1.47(2) .
C7B C9B 1.527(19) .
N2A C15A 1.335(19) .
C8B H8Ba 0.9600 .
C8B H8Bb 0.9600 .
C8B H8Bc 0.9600 .
C14A H14A 0.9300 .
C14A C15A 1.340(19) .
C2A H2A 0.9800 .
C2A C1A 1.524(15) .
C30A H30d 0.9600 .
C30A H30e 0.9600 .
C30A H30f 0.9600 .
C30A C25A 1.486(14) .
C1B H1B 0.9800 .
C1B C2B 1.537(15) .
C23B C27B 1.452(15) .
C6A H6Aa 0.9700 .
C6A H6Ab 0.9700 .
C6A C5A 1.519(18) .
C14B H14B 0.9300 .
C14B C15B 1.32(2) .
C27A C23A 1.435(17) .
C27A C26A 1.461(16) .
C2B H2B 0.9800 .
C26B C25B 1.386(17) .
C26B C31B 1.479(14) .
C26B C27B 1.516(18) .
C4B H4B 0.9800 .
C7A C9A 1.50(2) .
C7A C8A 1.51(2) .
C10A C12A 1.525(18) .
C10A C11A 1.508(17) .
C17A C18A 1.394(16) .
C17A C22A 1.40(2) .
C4A H4A 0.9800 .
C4A C5A 1.534(15) .
C25A C24A 1.487(18) .
C25A C26A 1.404(17) .
C24A C23A 1.468(15) .
C24A C29A 1.434(19) .
C1A H1A 0.9800 .
C1A O5A 1.400(17) .
C22B H22B 0.9300 .
C22B C17B 1.386(18) .
C18A H18A 0.9300 .
C18A C19A 1.394(19) .
C18B H18B 0.9300 .
C18B C17B 1.379(17) .
C18B C19B 1.386(18) .
C31B H31a 0.9600 .
C31B H31b 0.9600 .
C31B H31c 0.9600 .
C22A H22A 0.9300 .
C9B H9Ba 0.9600 .
C9B H9Bb 0.9600 .
C9B H9Bc 0.9600 .
C15A H15A 0.9300 .
O5A C5A 1.420(15) .
C19B H19B 0.9300 .
C19B C20B 1.41(2) .
C9A H9Aa 0.9600 .
C9A H9Ab 0.9600 .
C9A H9Ac 0.9600 .
C5A H5A 0.9800 .
C29A H29d 0.9600 .
C29A H29e 0.9600 .
C29A H29f 0.9600 .
C19A H19A 0.9300 .
C19A C20A 1.36(2) .
C20B H20B 0.9300 .
C20A H20A 0.9300 .
C27B C32B 1.50(2) .
C15B H15B 0.9300 .
C12B H12a 0.9600 .
C12B H12b 0.9600 .
C12B H12c 0.9601 .
C12B C10B 1.5025 .
C10B C11B 1.489(16) .
C11B H11a 0.9600 .
C11B H11b 0.9600 .
C11B H11c 0.9600 .
C12A H12d 0.9600 .
C12A H12e 0.9600 .
C12A H12f 0.9600 .
C8A H8Aa 0.9600 .
C8A H8Ab 0.9600 .
C8A H8Ac 0.9600 .
C11A H11d 0.9600 .
C11A H11e 0.9600 .
C11A H11f 0.9600 .
C32B H32a 0.9600 .
C32B H32b 0.9600 .
C32B H32c 0.9600 .

loop_
_geom_torsion_atom_site_label_1
_geom_torsion_atom_site_label_2
_geom_torsion_atom_site_label_3
_geom_torsion_atom_site_label_4
_geom_torsion
_geom_torsion_site_symmetry_1
_geom_torsion_site_symmetry_2
_geom_torsion_site_symmetry_3
_geom_torsion_site_symmetry_4
Ir1B C24B C23B C28B 120.4(8) . . . .
Ir1B C24B C23B C27B -60.2(7) . . . .
Ir1B C24B C25B C30B -120.4(7) . . . .
Ir1B C24B C25B C26B 62.2(7) . . . .
Ir1B C13B N1B C6B 10.3(12) . . . .
Ir1B C13B N1B C14B -169.3(10) . . . .
Ir1B C13B N2B C16B -5.9(13) . . . .
Ir1B C13B N2B C15B 168.4(10) . . . .
Ir1B C23B C24B C29B -125.6(4) . . . .
Ir1B C23B C24B C25B 63.2(6) . . . .
Ir1B C23B C27B C26B -65.0(7) . . . .
Ir1B C23B C27B C32B 124.3(8) . . . .
Ir1B C26B C25B C24B -59.2(5) . . . .
Ir1B C26B C25B C30B 123.5(8) . . . .
Ir1B C26B C27B C23B 63.2(7) . . . .
Ir1B C26B C27B C32B -125.5(7) . . . .
Ir1B C25B C24B C29B 126.0(3) . . . .
Ir1B C25B C24B C23B -62.3(6) . . . .
Ir1B C25B C26B C31B -123.1(8) . . . .
Ir1B C25B C26B C27B 56.5(7) . . . .
Ir1B C27B C23B C24B 60.3(7) . . . .
Ir1B C27B C23B C28B -120.4(8) . . . .
Ir1B C27B C26B C25B -58.6(8) . . . .
Ir1B C27B C26B C31B 120.9(7) . . . .
Ir1A C13A N1A C14A -168.5(10) . . . .
Ir1A C13A N1A C6A 10.3(12) . . . .
Ir1A C13A N2A C16A -5.9(12) . . . .
Ir1A C13A N2A C15A 166.6(11) . . . .
Ir1A C27A C23A C28A 122.2(8) . . . .
Ir1A C27A C23A C24A -60.3(9) . . . .
Ir1A C27A C26A C31A -118.1(9) . . . .
Ir1A C27A C26A C25A 60.1(8) . . . .
Ir1A C25A C24A C23A 62.1(9) . . . .
Ir1A C25A C24A C29A -126.0(8) . . . .
Ir1A C25A C26A C31A 121.0(10) . . . .
Ir1A C25A C26A C27A -57.1(8) . . . .
Ir1A C24A C25A C30A 121.2(7) . . . .
Ir1A C24A C25A C26A -60.1(9) . . . .
Ir1A C24A C23A C28A -123.2(8) . . . .
Ir1A C24A C23A C27A 59.3(9) . . . .
Ir1A C23A C27A C32A -128.9(8) . . . .
Ir1A C23A C27A C26A 65.2(9) . . . .
Ir1A C23A C24A C25A -63.5(9) . . . .
Ir1A C23A C24A C29A 124.9(8) . . . .
Ir1A C26A C27A C32A 129.4(7) . . . .
Ir1A C26A C27A C23A -63.7(8) . . . .
Ir1A C26A C25A C30A -123.3(8) . . . .
Ir1A C26A C25A C24A 58.0(8) . . . .
N1B C6B C5B O5B 74.0(10) . . . .
N1B C6B C5B C4B -165.8(10) . . . .
N1B C13B N2B C16B -175.3(9) . . . .
N1B C13B N2B C15B -1.0(11) . . . .
N1B C14B C15B N2B -1.0(11) . . . .
N1A C13A N2A C16A -175.0(9) . . . .
N1A C13A N2A C15A -2.5(11) . . . .
N1A C14A C15A N2A -2.5(12) . . . .
N1A C6A C5A C4A -166.3(10) . . . .
N1A C6A C5A O5A 72.3(10) . . . .
O5B C5B C4B C3B -38.3(10) . . . .
O5B C5B C4B O4B 79.7(10) . . . .
O5B C1B O1B C7B -124.0(9) . . . .
O5B C1B C2B C3B -15.8(13) . . . .
O5B C1B C2B O2B 104.0(11) . . . .
O2A C2A C3A O3A 170.7(8) . . . .
O2A C2A C3A C4A -74.0(10) . . . .
O2A C2A C1A O1A -18.1(11) . . . .
O2A C2A C1A O5A 101.9(10) . . . .
O2A C7A O1A C1A 19.9(12) . . . .
C21A C22A C17A C16A 177.1(14) . . . .
C21A C22A C17A C18A 0.1(19) . . . .
C21A C20A C19A C18A -0.8(18) . . . .
C3A O3A C10A O4A -33.0(7) . . . .
C3A O3A C10A C12A -151.1(9) . . . .
C3A O3A C10A C11A 84.9(9) . . . .
C3A C2A C1A O1A -136.8(11) . . . .
C3A C2A C1A O5A -16.9(12) . . . .
C3A C4A O4A C10A -7.0(9) . . . .
C3A C4A C5A C6A -162.3(8) . . . .
C3A C4A C5A O5A -41.8(9) . . . .
C29B C24B C23B C28B -5.2(8) . . . .
C29B C24B C23B C27B 174.2(9) . . . .
C29B C24B C25B C30B 5.7(7) . . . .
C29B C24B C25B C26B -171.7(8) . . . .
C24B C23B C27B C26B -4.7(10) . . . .
C24B C23B C27B C32B -175.4(9) . . . .
C24B C25B C26B C31B 177.7(9) . . . .
C24B C25B C26B C27B -2.8(10) . . . .
C3B O3B C10B O4B -28.9(8) . . . .
C3B O3B C10B C12B 89.1(7) . . . .
C3B O3B C10B C11B -147.6(10) . . . .
C3B C2B O2B C7B 151.1(11) . . . .
C3B C2B C1B O1B -136.0(13) . . . .
C3B C4B O4B C10B 1.8(9) . . . .
C3B C4B C5B C6B -157.2(10) . . . .
C28A C23A C27A C32A -6.7(19) . . . .
C28A C23A C27A C26A -172.6(15) . . . .
C28A C23A C24A C25A 173.3(16) . . . .
C28A C23A C24A C29A 1.7(19) . . . .
O2B C7B O1B C1B 19.0(12) . . . .
O2B C2B C1B O1B -16.2(10) . . . .
O3A C10A O4A C4A 24.5(10) . . . .
C16A N2A C15A C14A 175.9(14) . . . .
C16A C17A C18A C19A -176.9(12) . . . .
C21B C22B C17B C16B 175.2(15) . . . .
C21B C22B C17B C18B 0.9(19) . . . .
C21B C20B C19B C18B 3.9(18) . . . .
C32A C27A C23A C24A 170.8(15) . . . .
C32A C27A C26A C31A 11.3(15) . . . .
C32A C27A C26A C25A -170.5(14) . . . .
N2B C16B C17B C22B 55.7(13) . . . .
N2B C16B C17B C18B -130.1(11) . . . .
O1A C1A O5A C5A 76.4(10) . . . .
C16B C17B C18B C19B -176.1(13) . . . .
O4B C4B C5B C6B -39.2(12) . . . .
C28B C23B C27B C26B 174.7(14) . . . .
C28B C23B C27B C32B 4.0(17) . . . .
C30B C25B C26B C31B 0.5(16) . . . .
C30B C25B C26B C27B 180.0(14) . . . .
C31A C26A C27A C23A 178.1(15) . . . .
C31A C26A C25A C30A -2(2) . . . .
C31A C26A C25A C24A 179.0(17) . . . .
O4A C4A C5A C6A -47.7(12) . . . .
O4A C4A C5A O5A 72.8(11) . . . .
C13A N2A C15A C14A 3.3(11) . . . .
C2A C1A O5A C5A -40.1(12) . . . .
C30A C25A C24A C23A -176.7(14) . . . .
C30A C25A C24A C29A -4.8(16) . . . .
C30A C25A C26A C27A 179.6(15) . . . .
C23B C27B C26B C25B 4.6(11) . . . .
C23B C27B C26B C31B -175.9(9) . . . .
C6A C5A O5A C1A -165.0(9) . . . .
C27A C23A C24A C25A -4.2(12) . . . .
C27A C23A C24A C29A -175.8(11) . . . .
C27A C26A C25A C24A 0.9(14) . . . .
C17A C18A C19A C20A 0.2(16) . . . .
C4A C5A O5A C1A 72.2(10) . . . .
C22B C17B C18B C19B -1.7(16) . . . .

loop_
_exptl_oxdiff_crystal_face_indexfrac_h
_exptl_oxdiff_crystal_face_indexfrac_k
_exptl_oxdiff_crystal_face_indexfrac_l
_exptl_oxdiff_crystal_face_x
_exptl_oxdiff_crystal_face_y
_exptl_oxdiff_crystal_face_z
-2.7447 -1.0634 -12.1133 0.1894 0.1021 0.9766
0.8252 -6.8663 0.7869 0.8286 0.4505 -0.3323
-2.2706 0.4153 -12.2732 0.0672 -0.0973 0.9930
5.0191 -0.6415 -0.1551 0.5115 -0.7440 -0.4300
1.4828 -0.3199 12.8207 -0.1601 0.2324 -0.9593
-5.0362 0.6473 -0.1964 -0.5047 0.7342 0.4542
-2.9965 -0.0028 -11.9948 0.0445 0.0603 1.0229
0.9976 7.0014 0.9979 -0.7312 -0.6871 0.0691
